data_7210485
loop_
_publ_author_name
'Akhbari, Kamran'
'Morsali, Ali'

_publ_section_title
;
 Reversible solid state structural transformation of a polyhapto lead(ii)
 polymeric chain to a tetrahapto lead(ii) two-dimensional network by
 thermal dehydration with no change in nanoplate morphology
;
_journal_issue 6
_journal_name_full CrystEngComm
_journal_page_first 2047
_journal_paper_doi 10.1039/c0ce00404a
_journal_volume 13
_journal_year 2011
_chemical_formula_sum 'C6 H4 Br N O2 Pb'
_chemical_formula_weight 409.20
_chemical_name_systematic
;
?
;
_space_group_IT_number 15
_symmetry_cell_setting monoclinic
_symmetry_space_group_name_Hall '-C 2yc'
_symmetry_space_group_name_H-M 'C 1 2/c 1'
_atom_sites_solution_hydrogens geom
_atom_sites_solution_primary direct
_atom_sites_solution_secondary difmap
_audit_creation_method SHELXL-97
_cell_angle_alpha 90.00
_cell_angle_beta 91.037(7)
_cell_angle_gamma 90.00
_cell_formula_units_Z 8
_cell_length_a 11.695(4)
_cell_length_b 17.175(6)
_cell_length_c 7.861(3)
_cell_measurement_reflns_used 2309
_cell_measurement_temperature 296(2)
_cell_measurement_theta_max 30.33
_cell_measurement_theta_min 2.37
_cell_volume 1578.7(10)
_computing_cell_refinement 'Apex2 v2.1-4'
_computing_data_collection 'Apex2 v2.1-4 (Bruker, 2007)'
_computing_data_reduction 'Apex2 v2.1-4'
_computing_molecular_graphics 'SHELXTL 6.14'
_computing_publication_material 'SHELXTL 6.14'
_computing_structure_refinement 'SHELXTL 6.14'
_computing_structure_solution 'SHELXTL 6.14 (Bruker, 2000-2003)'
_diffrn_ambient_temperature 296(2)
_diffrn_measured_fraction_theta_full 0.983
_diffrn_measured_fraction_theta_max 0.983
_diffrn_measurement_device_type 'Bruker AXS SMART APEX CCD diffractometer'
_diffrn_measurement_method '\w scans'
_diffrn_radiation_monochromator graphite
_diffrn_radiation_source 'fine-focus sealed tube'
_diffrn_radiation_type MoK\a
_diffrn_radiation_wavelength 0.71073
_diffrn_reflns_av_R_equivalents 0.0748
_diffrn_reflns_av_sigmaI/netI 0.0730
_diffrn_reflns_limit_h_max 14
_diffrn_reflns_limit_h_min -15
_diffrn_reflns_limit_k_max 22
_diffrn_reflns_limit_k_min -22
_diffrn_reflns_limit_l_max 10
_diffrn_reflns_limit_l_min -10
_diffrn_reflns_number 6336
_diffrn_reflns_theta_full 28.28
_diffrn_reflns_theta_max 28.28
_diffrn_reflns_theta_min 2.11
_diffrn_standards_number 0
_exptl_absorpt_coefficient_mu 26.379
_exptl_absorpt_correction_T_max 0.348
_exptl_absorpt_correction_T_min 0.048
_exptl_absorpt_correction_type multi-scan
_exptl_absorpt_process_details 'SADABS (Sheldrick, 2007)'
_exptl_crystal_colour brown
_exptl_crystal_density_diffrn 3.443
_exptl_crystal_density_method 'not measured'
_exptl_crystal_description block
_exptl_crystal_F_000 1440
_exptl_crystal_size_max 0.11
_exptl_crystal_size_mid 0.10
_exptl_crystal_size_min 0.04
_refine_diff_density_max 10.377
_refine_diff_density_min -7.399
_refine_diff_density_rms 0.880
_refine_ls_extinction_method none
_refine_ls_goodness_of_fit_ref 1.103
_refine_ls_hydrogen_treatment constr
_refine_ls_matrix_type full
_refine_ls_number_parameters 100
_refine_ls_number_reflns 1932
_refine_ls_number_restraints 74
_refine_ls_restrained_S_all 1.084
_refine_ls_R_factor_all 0.1169
_refine_ls_R_factor_gt 0.0972
_refine_ls_shift/su_max 0.000
_refine_ls_shift/su_mean 0.000
_refine_ls_structure_factor_coef Fsqd
_refine_ls_weighting_details 'calc w=1/[\s^2^(Fo^2^)+(0.1945P)^2^+76.0958P] where P=(Fo^2^+2Fc^2^)/3'
_refine_ls_weighting_scheme calc
_refine_ls_wR_factor_gt 0.2662
_refine_ls_wR_factor_ref 0.2907
_reflns_number_gt 1524
_reflns_number_total 1932
_reflns_threshold_expression I>2\s(I)
_cod_data_source_file c0ce00404a.txt
_cod_data_source_block 07mz516m
_cod_depositor_comments
;
The following automatic conversions were performed:

'_symmetry_cell_setting' value 'Monoclinic' changed to 'monoclinic'
according to the built-in table from CIF Core dictionary named
'cif_core.dic' version 2.4.1 from 2010-06-29.

Automatic conversion script
Id: cif_fix_values 1891 2012-01-12 08:04:46Z andrius 
;
_cod_original_cell_volume 1578.7(9)
_cod_original_sg_symbol_H-M C2/c
_cod_database_code 7210485

loop_
_symmetry_equiv_pos_as_xyz
'x, y, z'
'-x, y, -z+1/2'
'x+1/2, y+1/2, z'
'-x+1/2, y+1/2, -z+1/2'
'-x, -y, -z'
'x, -y, z-1/2'
'-x+1/2, -y+1/2, -z'
'x+1/2, -y+1/2, z-1/2'

loop_
_atom_site_label
_atom_site_type_symbol
_atom_site_fract_x
_atom_site_fract_y
_atom_site_fract_z
_atom_site_U_iso_or_equiv
_atom_site_adp_type
_atom_site_occupancy
_atom_site_symmetry_multiplicity
_atom_site_calc_flag
_atom_site_refinement_flags
Br1 Br 0.6644(2) 0.43940(11) -0.1048(3) 0.0254(6) Uani 1 1 d .
C1 C 0.7203(18) 0.2641(11) 0.260(3) 0.021(3) Uani 1 1 d U
H1 H 0.7777 0.2532 0.1835 0.025 Uiso 1 1 calc R
C2 C 0.6672(17) 0.2037(12) 0.329(3) 0.020(3) Uani 1 1 d U
H2 H 0.6887 0.1529 0.3040 0.023 Uiso 1 1 calc R
C3 C 0.5770(18) 0.2190(11) 0.442(3) 0.019(3) Uani 1 1 d U
C4 C 0.5484(19) 0.2954(11) 0.475(3) 0.021(3) Uani 1 1 d U
H4 H 0.4877 0.3068 0.5458 0.026 Uiso 1 1 calc R
C5 C 0.611(2) 0.3556(12) 0.402(3) 0.027(3) Uani 1 1 d U
H5 H 0.5935 0.4068 0.4296 0.032 Uiso 1 1 calc R
C6 C 0.5141(19) 0.1513(11) 0.524(3) 0.021(3) Uani 1 1 d U
N1 N 0.6979(17) 0.3418(11) 0.292(3) 0.026(3) Uani 1 1 d U
O1 O 0.5589(14) 0.0867(8) 0.537(2) 0.026(3) Uani 1 1 d U
O2 O 0.4165(13) 0.1662(8) 0.576(2) 0.023(3) Uani 1 1 d U
Pb1 Pb 0.81920(7) 0.44578(4) 0.18176(10) 0.0224(4) Uani 1 1 d .

loop_
_atom_site_aniso_label
_atom_site_aniso_U_11
_atom_site_aniso_U_22
_atom_site_aniso_U_33
_atom_site_aniso_U_23
_atom_site_aniso_U_13
_atom_site_aniso_U_12
Br1 0.0327(14) 0.0117(9) 0.0322(12) 0.0012(7) 0.0054(10) -0.0028(8)
C1 0.018(7) 0.010(6) 0.036(7) 0.000(5) 0.001(6) -0.006(5)
C2 0.013(6) 0.010(6) 0.036(7) 0.003(5) 0.002(5) -0.007(5)
C3 0.013(6) 0.009(5) 0.034(6) 0.003(5) 0.004(5) 0.001(5)
C4 0.022(7) 0.008(5) 0.034(7) 0.006(5) 0.005(6) 0.003(5)
C5 0.027(7) 0.013(6) 0.041(7) 0.002(5) 0.008(6) -0.003(5)
C6 0.018(6) 0.010(5) 0.036(6) 0.002(5) 0.004(5) 0.000(4)
N1 0.025(7) 0.014(6) 0.039(7) -0.001(5) 0.005(6) -0.003(5)
O1 0.025(7) 0.012(5) 0.040(7) 0.003(5) 0.001(6) 0.004(5)
O2 0.014(6) 0.014(6) 0.041(7) 0.004(5) 0.004(5) -0.007(4)
Pb1 0.0314(6) 0.0083(5) 0.0276(6) 0.0005(2) 0.0048(4) 0.0006(3)

loop_
_atom_type_symbol
_atom_type_description
_atom_type_scat_dispersion_real
_atom_type_scat_dispersion_imag
_atom_type_scat_source
C C 0.0033 0.0016 'International Tables Vol C Tables 4.2.6.8 and 6.1.1.4'
H H 0.0000 0.0000 'International Tables Vol C Tables 4.2.6.8 and 6.1.1.4'
N N 0.0061 0.0033 'International Tables Vol C Tables 4.2.6.8 and 6.1.1.4'
O O 0.0106 0.0060 'International Tables Vol C Tables 4.2.6.8 and 6.1.1.4'
Br Br -0.2901 2.4595 'International Tables Vol C Tables 4.2.6.8 and 6.1.1.4'
Pb Pb -3.3944 10.1111 'International Tables Vol C Tables 4.2.6.8 and 6.1.1.4'

loop_
_geom_angle_atom_site_label_1
_geom_angle_atom_site_label_2
_geom_angle_atom_site_label_3
_geom_angle
_geom_angle_site_symmetry_1
_geom_angle_site_symmetry_3
Pb1 Br1 Pb1 91.92(7) . 6_565
C2 C1 N1 126(2) . .
C2 C1 H1 117.1 . .
N1 C1 H1 117.1 . .
C1 C2 C3 118(2) . .
C1 C2 H2 121.0 . .
C3 C2 H2 121.0 . .
C4 C3 C2 118.8(18) . .
C4 C3 C6 121.6(18) . .
C2 C3 C6 119.6(17) . .
C3 C4 C5 120(2) . .
C3 C4 H4 120.2 . .
C5 C4 H4 120.2 . .
N1 C5 C4 122(2) . .
N1 C5 H5 118.9 . .
C4 C5 H5 118.9 . .
O1 C6 O2 123(2) . .
O1 C6 C3 120.9(19) . .
O2 C6 C3 115.6(17) . .
C5 N1 C1 115.4(19) . .
C5 N1 Pb1 122.6(14) . .
C1 N1 Pb1 121.7(14) . .
C6 O1 Pb1 118.3(14) . 7_656
C6 O2 Pb1 113.1(13) . 8_456
O2 Pb1 N1 79.6(6) 8 .
O2 Pb1 O1 82.6(5) 8 7_656
N1 Pb1 O1 81.8(6) . 7_656
O2 Pb1 Br1 89.6(4) 8 .
N1 Pb1 Br1 83.7(5) . .
O1 Pb1 Br1 164.5(3) 7_656 .
O2 Pb1 Br1 164.2(4) 8 6_566
N1 Pb1 Br1 85.8(5) . 6_566
O1 Pb1 Br1 89.6(3) 7_656 6_566
Br1 Pb1 Br1 94.64(8) . 6_566

loop_
_geom_bond_atom_site_label_1
_geom_bond_atom_site_label_2
_geom_bond_distance
_geom_bond_site_symmetry_2
Br1 Pb1 2.867(3) .
Br1 Pb1 3.176(2) 6_565
C1 C2 1.33(3) .
C1 N1 1.38(3) .
C1 H1 0.9300 .
C2 C3 1.41(3) .
C2 H2 0.9300 .
C3 C4 1.38(3) .
C3 C6 1.53(3) .
C4 C5 1.40(3) .
C4 H4 0.9300 .
C5 N1 1.36(3) .
C5 H5 0.9300 .
C6 O1 1.23(2) .
C6 O2 1.24(3) .
N1 Pb1 2.451(19) .
O1 Pb1 2.669(16) 7_656
O2 Pb1 2.392(14) 8_456
Pb1 O2 2.392(14) 8
Pb1 O1 2.669(16) 7_656
Pb1 Br1 3.176(2) 6_566

loop_
_geom_torsion_atom_site_label_1
_geom_torsion_atom_site_label_2
_geom_torsion_atom_site_label_3
_geom_torsion_atom_site_label_4
_geom_torsion
_geom_torsion_site_symmetry_1
_geom_torsion_site_symmetry_4
N1 C1 C2 C3 2(3) . .
C1 C2 C3 C4 0(3) . .
C1 C2 C3 C6 -180(2) . .
C2 C3 C4 C5 -2(3) . .
C6 C3 C4 C5 177(2) . .
C3 C4 C5 N1 3(4) . .
C4 C3 C6 O1 -158(2) . .
C2 C3 C6 O1 22(3) . .
C4 C3 C6 O2 22(3) . .
C2 C3 C6 O2 -158(2) . .
C4 C5 N1 C1 -1(4) . .
C4 C5 N1 Pb1 -174.9(17) . .
C2 C1 N1 C5 -2(4) . .
C2 C1 N1 Pb1 172.4(17) . .
O2 C6 O1 Pb1 -89(2) . 7_656
C3 C6 O1 Pb1 91(2) . 7_656
O1 C6 O2 Pb1 -4(3) . 8_456
C3 C6 O2 Pb1 175.3(14) . 8_456
C5 N1 Pb1 O2 173(2) . 8
C1 N1 Pb1 O2 -1.0(16) . 8
C5 N1 Pb1 O1 88.6(19) . 7_656
C1 N1 Pb1 O1 -84.9(17) . 7_656
C5 N1 Pb1 Br1 -96.7(19) . .
C1 N1 Pb1 Br1 89.7(17) . .
C5 N1 Pb1 Br1 -1.6(19) . 6_566
C1 N1 Pb1 Br1 -175.1(17) . 6_566
Pb1 Br1 Pb1 O2 -92.1(4) 6_565 8
Pb1 Br1 Pb1 N1 -171.7(5) 6_565 .
Pb1 Br1 Pb1 O1 -151.5(13) 6_565 7_656
Pb1 Br1 Pb1 Br1 103.14(9) 6_565 6_566
